data_2023008
loop_
_publ_author_name
'Barn&#xe5;, Fredrik'
'Hribersek, Matic'
'Orthaber, Andreas'
'Pilarski, Lukasz T.'

_publ_section_title
;
 Synthesis and crystal structures of boryl <i>ortho</i>-silylaryl
 tri-fluoro-methane-sulfonates.
;
_journal_coeditor_code DJ2074
_journal_issue 'Pt 2'
_journal_name_full 'Acta crystallographica. Section E, Crystallographic communications'
_journal_page_first 143
_journal_page_last 147
_journal_paper_doi 10.1107/S2056989024000264
_journal_volume 80
_journal_year 2024
_chemical_formula_iupac 'C16 H24 B F3 O5 S Si'
_chemical_formula_moiety 'C16 H24 B F3 O5 S Si'
_chemical_formula_sum 'C16 H24 B F3 O5 S Si'
_chemical_formula_weight 424.31
_chemical_name_systematic
;
4-(4,4,5,5-Tetramethyl-1,3,2-dioxaborolan-2-yl)-2-(trimethylsilyl)phenyl
trifluoromethanesulfonate
;
_space_group_crystal_system monoclinic
_space_group_IT_number 15
_space_group_name_Hall '-C 2yc'
_space_group_name_H-M_alt 'C 1 2/c 1'
_atom_sites_solution_hydrogens geom
_atom_sites_solution_primary direct
_atom_sites_solution_secondary difmap
_audit_creation_method
;
Olex2 1.5
(compiled 2023.08.24 svn.re1ec1418 for OlexSys, GUI svn.r6817)
;
_cell_angle_alpha 90
_cell_angle_beta 92.723(2)
_cell_angle_gamma 90
_cell_formula_units_Z 8
_cell_length_a 28.334(3)
_cell_length_b 11.8449(13)
_cell_length_c 12.9139(14)
_cell_measurement_reflns_used 9969
_cell_measurement_temperature 170
_cell_measurement_theta_max 28.32
_cell_measurement_theta_min 2.42
_cell_volume 4329.2(8)
_computing_cell_refinement
;
SAINT v8.34A (Bruker, 2013)
;
_computing_data_collection
;
APEX2 (Bruker, 2013)
;
_computing_data_reduction
;
SAINT v8.34A (Bruker, 2013)
;
_computing_molecular_graphics
;
Olex2 1.5 (Dolomanov <i>et al.</i>,  2009)
;
_computing_publication_material
;
Olex2 1.5 (Dolomanov <i>et al.</i>,  2009)
;
_computing_structure_refinement
;
<i>SHELXL2018/3</i> (Sheldrick, 2015b)
;
_computing_structure_solution
;
<i>SHELXT2014/4</i> (Sheldrick, 2015a)
;
_diffrn_ambient_temperature 170.00
_diffrn_measured_fraction_theta_full 0.998
_diffrn_measured_fraction_theta_max 0.998
_diffrn_measurement_device_type 'Bruker APEX-II CCD'
_diffrn_measurement_method '\f and \w scans'
_diffrn_radiation_type MoK\a
_diffrn_radiation_wavelength 0.71073
_diffrn_reflns_av_R_equivalents 0.0421
_diffrn_reflns_av_unetI/netI 0.0265
_diffrn_reflns_limit_h_max 37
_diffrn_reflns_limit_h_min -37
_diffrn_reflns_limit_k_max 15
_diffrn_reflns_limit_k_min -15
_diffrn_reflns_limit_l_max 17
_diffrn_reflns_limit_l_min -17
_diffrn_reflns_number 44626
_diffrn_reflns_theta_full 25.242
_diffrn_reflns_theta_max 28.280
_diffrn_reflns_theta_min 1.864
_exptl_absorpt_coefficient_mu 0.252
_exptl_absorpt_correction_T_max 0.7459
_exptl_absorpt_correction_T_min 0.7170
_exptl_absorpt_correction_type multi-scan
_exptl_absorpt_process_details
;
(SADABS; Krause <i>et al.</i>,  2015)
;
_exptl_crystal_colour 'clear colourless'
_exptl_crystal_density_diffrn 1.302
_exptl_crystal_description block
_exptl_crystal_F_000 1776
_exptl_crystal_size_max 0.13
_exptl_crystal_size_mid 0.13
_exptl_crystal_size_min 0.12
_refine_diff_density_max 0.564
_refine_diff_density_min -0.364
_refine_ls_extinction_method none
_refine_ls_goodness_of_fit_ref 1.050
_refine_ls_hydrogen_treatment constr
_refine_ls_matrix_type full
_refine_ls_number_parameters 328
_refine_ls_number_reflns 5373
_refine_ls_number_restraints 171
_refine_ls_restrained_S_all 1.066
_refine_ls_R_factor_all 0.0646
_refine_ls_R_factor_gt 0.0484
_refine_ls_shift/su_max 0.001
_refine_ls_shift/su_mean 0.000
_refine_ls_structure_factor_coef Fsqd
_refine_ls_weighting_details 'w=1/[\s^2^(Fo^2^)+(0.0645P)^2^+4.7508P] where P=(Fo^2^+2Fc^2^)/3'
_refine_ls_weighting_scheme calc
_refine_ls_wR_factor_gt 0.1278
_refine_ls_wR_factor_ref 0.1387
_reflns_number_gt 4180
_reflns_number_total 5373
_reflns_threshold_expression 'I > 2\s(I)'
_cod_data_source_file dj2074sup1.cif
_cod_data_source_block 1b
_cod_depositor_comments 'Adding full bibliography for 2023007--2023009.cif.'
_cod_original_cell_volume 4329.1(8)
_cod_database_code 2023008
_cod_database_fobs_code 2023008
_shelx_space_group_comment
;
The symmetry employed for this shelxl refinement is uniquely defined
by the following loop, which should always be used as a source of
symmetry information in preference to the above space-group names.
They are only intended as comments.
;
_shelx_estimated_absorpt_t_min 0.968
_shelx_estimated_absorpt_t_max 0.970

loop_
_space_group_symop_operation_xyz
'x, y, z'
'-x, y, -z+1/2'
'x+1/2, y+1/2, z'
'-x+1/2, y+1/2, -z+1/2'
'-x, -y, -z'
'x, -y, z-1/2'
'-x+1/2, -y+1/2, -z'
'x+1/2, -y+1/2, z-1/2'

loop_
_atom_site_type_symbol
_atom_site_label
_atom_site_fract_x
_atom_site_fract_y
_atom_site_fract_z
_atom_site_U_iso_or_equiv
_atom_site_adp_type
_atom_site_calc_flag
_atom_site_occupancy
_atom_site_disorder_assembly
_atom_site_disorder_group
S S1 0.39267(2) 0.53526(5) 0.90754(5) 0.04790(17) Uani d 1 . .
Si Si1 0.28275(2) 0.42873(4) 0.71167(5) 0.03740(15) Uani d 1 . .
O O5B 0.43496(8) 0.02880(19) 0.5736(2) 0.0351(5) Uani d 0.903(4) A 1
O O4B 0.35390(7) 0.00957(18) 0.57175(19) 0.0369(5) Uani d 0.903(4) A 1
O O1 0.38245(5) 0.51171(12) 0.78959(12) 0.0442(4) Uani d 1 . .
F F2 0.46272(6) 0.64218(17) 0.99534(13) 0.0846(6) Uani d 1 . .
F F3 0.48082(6) 0.55425(18) 0.86149(16) 0.0944(7) Uani d 1 . .
O O3 0.40303(8) 0.43500(16) 0.96328(14) 0.0731(6) Uani d 1 . .
C C6 0.34638(6) 0.24848(15) 0.66026(13) 0.0300(4) Uani d 1 . .
H H6 0.318434 0.212883 0.632970 0.036 Uiso calc 1 . .
C C5 0.38952(6) 0.19229(14) 0.65209(13) 0.0286(4) Uani d 1 . .
C C1 0.34246(6) 0.35492(14) 0.70687(13) 0.0290(4) Uani d 1 . .
C C2 0.38459(7) 0.39985(15) 0.74578(15) 0.0335(4) Uani d 1 . .
C C4 0.43043(7) 0.24455(16) 0.69264(15) 0.0356(4) Uani d 1 . .
H H4 0.460103 0.208158 0.687406 0.043 Uiso calc 1 . .
O O2 0.35905(7) 0.6142(2) 0.9391(2) 0.0953(8) Uani d 1 . .
F F1 0.44191(9) 0.70485(18) 0.8471(2) 0.1268(10) Uani d 1 . .
C C3 0.42828(7) 0.34885(17) 0.74042(17) 0.0400(5) Uani d 1 . .
H H3 0.456046 0.384398 0.768729 0.048 Uiso calc 1 . .
B B1 0.39244(7) 0.07486(17) 0.59818(16) 0.0295(4) Uani d 1 . .
C C8 0.28793(10) 0.57681(19) 0.6644(2) 0.0584(6) Uani d 1 . .
H H8A 0.308448 0.619943 0.713117 0.088 Uiso calc 1 . .
H H8B 0.256540 0.611666 0.659150 0.088 Uiso calc 1 . .
H H8C 0.301529 0.576629 0.595996 0.088 Uiso calc 1 . .
C C7 0.26378(9) 0.4261(2) 0.8470(2) 0.0590(7) Uani d 1 . .
H H7A 0.263471 0.347924 0.871953 0.089 Uiso calc 1 . .
H H7B 0.231984 0.458201 0.849586 0.089 Uiso calc 1 . .
H H7C 0.285849 0.470632 0.891142 0.089 Uiso calc 1 . .
C C11B 0.37310(8) -0.10017(19) 0.5400(2) 0.0386(5) Uani d 0.903(4) A 1
C C9 0.23972(9) 0.3503(2) 0.6250(2) 0.0633(7) Uani d 1 . .
H H9A 0.249285 0.355572 0.553247 0.095 Uiso calc 1 . .
H H9B 0.208180 0.383126 0.630222 0.095 Uiso calc 1 . .
H H9C 0.239064 0.270786 0.646029 0.095 Uiso calc 1 . .
C C12B 0.42315(8) -0.0675(2) 0.5057(2) 0.0403(5) Uani d 0.903(4) A 1
C C10 0.44796(9) 0.6143(2) 0.90158(19) 0.0526(6) Uani d 1 . .
C C16B 0.46034(11) -0.1584(3) 0.5218(3) 0.0599(9) Uani d 0.903(4) A 1
H H16A 0.490330 -0.131844 0.495879 0.090 Uiso calc 0.903(4) A 1
H H16B 0.450216 -0.226705 0.484072 0.090 Uiso calc 0.903(4) A 1
H H16C 0.464533 -0.175596 0.595905 0.090 Uiso calc 0.903(4) A 1
C C14B 0.34042(12) -0.1493(3) 0.4542(3) 0.0602(9) Uani d 0.903(4) A 1
H H14A 0.309443 -0.165157 0.481598 0.090 Uiso calc 0.903(4) A 1
H H14B 0.354036 -0.219480 0.428596 0.090 Uiso calc 0.903(4) A 1
H H14C 0.336783 -0.094939 0.397162 0.090 Uiso calc 0.903(4) A 1
C C13B 0.37450(10) -0.1748(2) 0.6353(2) 0.0558(7) Uani d 0.903(4) A 1
H H13A 0.396785 -0.143255 0.688037 0.084 Uiso calc 0.903(4) A 1
H H13B 0.384702 -0.250861 0.616674 0.084 Uiso calc 0.903(4) A 1
H H13C 0.342922 -0.178500 0.662994 0.084 Uiso calc 0.903(4) A 1
C C15B 0.42273(13) -0.0214(3) 0.3952(2) 0.0667(9) Uani d 0.903(4) A 1
H H15A 0.398674 0.037744 0.386794 0.100 Uiso calc 0.903(4) A 1
H H15B 0.415434 -0.082664 0.345989 0.100 Uiso calc 0.903(4) A 1
H H15C 0.453822 0.010239 0.381897 0.100 Uiso calc 0.903(4) A 1
O O4A 0.3600(7) 0.023(2) 0.547(2) 0.044(4) Uani d 0.097(4) A 2
O O5A 0.4304(8) 0.0112(18) 0.594(2) 0.046(5) Uani d 0.097(4) A 2
C C12A 0.4213(7) -0.0996(16) 0.5538(18) 0.045(3) Uani d 0.097(4) A 2
C C11A 0.3740(7) -0.0733(18) 0.4901(17) 0.051(4) Uani d 0.097(4) A 2
C C14A 0.3772(10) -0.030(2) 0.3808(15) 0.067(6) Uani d 0.097(4) A 2
H H14D 0.346748 -0.040496 0.342803 0.101 Uiso calc 0.097(4) A 2
H H14E 0.401827 -0.070936 0.346002 0.101 Uiso calc 0.097(4) A 2
H H14F 0.384976 0.051001 0.382771 0.101 Uiso calc 0.097(4) A 2
C C16A 0.4204(10) -0.179(2) 0.6455(18) 0.066(6) Uani d 0.097(4) A 2
H H16D 0.452617 -0.203722 0.664381 0.099 Uiso calc 0.097(4) A 2
H H16E 0.400645 -0.244226 0.627282 0.099 Uiso calc 0.097(4) A 2
H H16F 0.407353 -0.139095 0.704417 0.099 Uiso calc 0.097(4) A 2
C C15A 0.4579(9) -0.128(2) 0.483(2) 0.051(5) Uani d 0.097(4) A 2
H H15D 0.463707 -0.062548 0.438170 0.077 Uiso calc 0.097(4) A 2
H H15E 0.447647 -0.192048 0.439586 0.077 Uiso calc 0.097(4) A 2
H H15F 0.487125 -0.147289 0.522353 0.077 Uiso calc 0.097(4) A 2
C C13A 0.3402(9) -0.164(2) 0.502(3) 0.060(6) Uani d 0.097(4) A 2
H H13D 0.338548 -0.182700 0.575078 0.090 Uiso calc 0.097(4) A 2
H H13E 0.350261 -0.229980 0.463084 0.090 Uiso calc 0.097(4) A 2
H H13F 0.309055 -0.138989 0.474168 0.090 Uiso calc 0.097(4) A 2

loop_
_atom_site_aniso_label
_atom_site_aniso_U_11
_atom_site_aniso_U_22
_atom_site_aniso_U_33
_atom_site_aniso_U_12
_atom_site_aniso_U_13
_atom_site_aniso_U_23
S1 0.0474(3) 0.0458(3) 0.0514(3) -0.0123(2) 0.0120(2) -0.0229(2)
Si1 0.0328(3) 0.0282(3) 0.0505(3) 0.0018(2) -0.0045(2) -0.0038(2)
O5B 0.0295(7) 0.0330(9) 0.0433(10) -0.0030(6) 0.0051(7) -0.0123(8)
O4B 0.0282(8) 0.0277(8) 0.0551(13) 0.0027(6) 0.0039(7) -0.0112(8)
O1 0.0452(8) 0.0332(7) 0.0536(9) -0.0006(6) -0.0042(7) -0.0165(6)
F2 0.0823(12) 0.1048(14) 0.0658(10) -0.0355(10) -0.0041(8) -0.0400(10)
F3 0.0573(10) 0.1180(16) 0.1100(15) -0.0340(10) 0.0253(10) -0.0636(13)
O3 0.1234(18) 0.0539(11) 0.0433(9) -0.0297(11) 0.0178(10) -0.0027(8)
C6 0.0333(9) 0.0267(8) 0.0297(9) -0.0028(7) -0.0007(7) -0.0011(7)
C5 0.0355(9) 0.0260(8) 0.0246(8) -0.0004(7) 0.0039(7) -0.0003(6)
C1 0.0339(9) 0.0261(8) 0.0270(8) -0.0002(7) 0.0025(7) 0.0004(7)
C2 0.0383(9) 0.0270(8) 0.0356(9) -0.0032(7) 0.0063(8) -0.0071(7)
C4 0.0308(9) 0.0355(10) 0.0411(10) 0.0000(7) 0.0067(7) -0.0072(8)
O2 0.0619(12) 0.1032(17) 0.1217(19) 0.0035(11) 0.0138(12) -0.0790(16)
F1 0.145(2) 0.0774(14) 0.152(2) -0.0628(14) -0.0520(17) 0.0488(14)
C3 0.0306(9) 0.0396(10) 0.0500(12) -0.0060(8) 0.0035(8) -0.0149(9)
B1 0.0325(8) 0.0274(9) 0.0286(9) 0.0009(7) 0.0014(7) -0.0016(7)
C8 0.0623(15) 0.0328(11) 0.0786(18) 0.0045(10) -0.0137(13) 0.0030(11)
C7 0.0430(12) 0.0708(17) 0.0647(16) 0.0017(11) 0.0180(11) -0.0043(13)
C11B 0.0290(9) 0.0288(9) 0.0577(13) 0.0028(7) -0.0003(9) -0.0139(9)
C9 0.0447(13) 0.0465(13) 0.096(2) 0.0029(10) -0.0240(13) -0.0159(13)
C12B 0.0348(10) 0.0346(11) 0.0518(13) -0.0008(8) 0.0049(9) -0.0179(9)
C10 0.0576(14) 0.0483(13) 0.0516(13) -0.0172(11) -0.0002(11) -0.0135(11)
C16B 0.0355(12) 0.0406(17) 0.104(3) 0.0067(11) 0.0063(15) -0.0228(15)
C14B 0.0422(14) 0.0529(17) 0.084(2) 0.0033(12) -0.0143(15) -0.0350(16)
C13B 0.0582(16) 0.0333(12) 0.0767(17) 0.0001(11) 0.0128(13) 0.0028(11)
C15B 0.091(2) 0.0653(18) 0.0448(12) -0.0116(16) 0.0158(13) -0.0189(11)
O4A 0.032(3) 0.046(5) 0.055(8) 0.005(3) -0.001(4) -0.025(6)
O5A 0.032(3) 0.032(5) 0.073(12) 0.003(3) -0.005(4) -0.017(6)
C12A 0.043(5) 0.029(4) 0.063(8) 0.003(4) -0.003(5) -0.012(5)
C11A 0.046(5) 0.050(5) 0.056(7) 0.010(4) -0.006(5) -0.030(5)
C14A 0.074(12) 0.074(12) 0.053(7) 0.030(10) -0.003(7) -0.026(7)
C16A 0.090(13) 0.040(8) 0.069(10) 0.009(9) 0.003(8) -0.004(8)
C15A 0.046(8) 0.032(10) 0.075(11) 0.004(7) 0.002(9) -0.015(7)
C13A 0.038(8) 0.044(7) 0.097(18) 0.015(6) -0.006(8) -0.035(8)

loop_
_atom_type_symbol
_atom_type_description
_atom_type_scat_dispersion_real
_atom_type_scat_dispersion_imag
_atom_type_scat_source
C C 0.0033 0.0016 'International Tables Vol C Tables 4.2.6.8 and 6.1.1.4'
H H 0.0000 0.0000 'International Tables Vol C Tables 4.2.6.8 and 6.1.1.4'
B B 0.0013 0.0007 'International Tables Vol C Tables 4.2.6.8 and 6.1.1.4'
F F 0.0171 0.0103 'International Tables Vol C Tables 4.2.6.8 and 6.1.1.4'
O O 0.0106 0.0060 'International Tables Vol C Tables 4.2.6.8 and 6.1.1.4'
S S 0.1246 0.1234 'International Tables Vol C Tables 4.2.6.8 and 6.1.1.4'
Si Si 0.0817 0.0704 'International Tables Vol C Tables 4.2.6.8 and 6.1.1.4'

loop_
_geom_angle_atom_site_label_1
_geom_angle_atom_site_label_2
_geom_angle_atom_site_label_3
_geom_angle_site_symmetry_1
_geom_angle_site_symmetry_3
_geom_angle
_geom_angle_publ_flag
O1 S1 C10 . . 99.77(10) ?
O3 S1 O1 . . 111.79(10) ?
O3 S1 C10 . . 107.08(13) ?
O2 S1 O1 . . 107.72(13) ?
O2 S1 O3 . . 122.51(16) ?
O2 S1 C10 . . 105.37(13) ?
C8 Si1 C1 . . 109.67(10) ?
C7 Si1 C1 . . 108.67(10) ?
C7 Si1 C8 . . 110.84(13) ?
C7 Si1 C9 . . 110.30(14) ?
C9 Si1 C1 . . 107.92(10) ?
C9 Si1 C8 . . 109.38(13) ?
B1 O5B C12B . . 105.62(19) ?
B1 O4B C11B . . 105.48(18) ?
C2 O1 S1 . . 122.48(13) ?
C5 C6 H6 . . 118.4 ?
C5 C6 C1 . . 123.12(16) ?
C1 C6 H6 . . 118.4 ?
C6 C5 B1 . . 121.51(16) ?
C4 C5 C6 . . 118.29(16) ?
C4 C5 B1 . . 120.20(16) ?
C6 C1 Si1 . . 120.92(13) ?
C2 C1 Si1 . . 124.37(13) ?
C2 C1 C6 . . 114.70(16) ?
C1 C2 O1 . . 116.45(16) ?
C1 C2 C3 . . 125.07(17) ?
C3 C2 O1 . . 118.37(16) ?
C5 C4 H4 . . 119.6 ?
C3 C4 C5 . . 120.70(17) ?
C3 C4 H4 . . 119.6 ?
C2 C3 C4 . . 118.10(17) ?
C2 C3 H3 . . 120.9 ?
C4 C3 H3 . . 120.9 ?
O5B B1 C5 . . 121.55(18) ?
O4B B1 O5B . . 114.60(19) ?
O4B B1 C5 . . 123.84(17) ?
O4A B1 C5 . . 127.7(9) ?
O4A B1 O5A . . 106.0(13) ?
O5A B1 C5 . . 126.2(9) ?
Si1 C8 H8A . . 109.5 ?
Si1 C8 H8B . . 109.5 ?
Si1 C8 H8C . . 109.5 ?
H8A C8 H8B . . 109.5 ?
H8A C8 H8C . . 109.5 ?
H8B C8 H8C . . 109.5 ?
Si1 C7 H7A . . 109.5 ?
Si1 C7 H7B . . 109.5 ?
Si1 C7 H7C . . 109.5 ?
H7A C7 H7B . . 109.5 ?
H7A C7 H7C . . 109.5 ?
H7B C7 H7C . . 109.5 ?
O4B C11B C12B . . 102.31(17) ?
O4B C11B C14B . . 108.6(2) ?
O4B C11B C13B . . 106.5(2) ?
C14B C11B C12B . . 114.7(3) ?
C13B C11B C12B . . 112.8(2) ?
C13B C11B C14B . . 111.1(2) ?
Si1 C9 H9A . . 109.5 ?
Si1 C9 H9B . . 109.5 ?
Si1 C9 H9C . . 109.5 ?
H9A C9 H9B . . 109.5 ?
H9A C9 H9C . . 109.5 ?
H9B C9 H9C . . 109.5 ?
O5B C12B C11B . . 102.02(18) ?
O5B C12B C16B . . 109.5(2) ?
O5B C12B C15B . . 105.8(2) ?
C16B C12B C11B . . 114.9(2) ?
C16B C12B C15B . . 110.9(2) ?
C15B C12B C11B . . 112.9(2) ?
F2 C10 S1 . . 109.14(18) ?
F3 C10 S1 . . 111.62(16) ?
F3 C10 F2 . . 107.7(2) ?
F1 C10 S1 . . 110.88(19) ?
F1 C10 F2 . . 108.9(2) ?
F1 C10 F3 . . 108.5(3) ?
C12B C16B H16A . . 109.5 ?
C12B C16B H16B . . 109.5 ?
C12B C16B H16C . . 109.5 ?
H16A C16B H16B . . 109.5 ?
H16A C16B H16C . . 109.5 ?
H16B C16B H16C . . 109.5 ?
C11B C14B H14A . . 109.5 ?
C11B C14B H14B . . 109.5 ?
C11B C14B H14C . . 109.5 ?
H14A C14B H14B . . 109.5 ?
H14A C14B H14C . . 109.5 ?
H14B C14B H14C . . 109.5 ?
C11B C13B H13A . . 109.5 ?
C11B C13B H13B . . 109.5 ?
C11B C13B H13C . . 109.5 ?
H13A C13B H13B . . 109.5 ?
H13A C13B H13C . . 109.5 ?
H13B C13B H13C . . 109.5 ?
C12B C15B H15A . . 109.5 ?
C12B C15B H15B . . 109.5 ?
C12B C15B H15C . . 109.5 ?
H15A C15B H15B . . 109.5 ?
H15A C15B H15C . . 109.5 ?
H15B C15B H15C . . 109.5 ?
B1 O4A C11A . . 116.4(16) ?
B1 O5A C12A . . 113.9(17) ?
O5A C12A C11A . . 98.2(15) ?
O5A C12A C16A . . 107.2(19) ?
O5A C12A C15A . . 108(2) ?
C16A C12A C11A . . 119.3(19) ?
C15A C12A C11A . . 109.3(18) ?
C15A C12A C16A . . 113.0(17) ?
O4A C11A C12A . . 98.2(15) ?
O4A C11A C14A . . 103.5(19) ?
O4A C11A C13A . . 110(2) ?
C14A C11A C12A . . 118.1(19) ?
C13A C11A C12A . . 110.6(19) ?
C13A C11A C14A . . 114.7(18) ?
C11A C14A H14D . . 109.5 ?
C11A C14A H14E . . 109.5 ?
C11A C14A H14F . . 109.5 ?
H14D C14A H14E . . 109.5 ?
H14D C14A H14F . . 109.5 ?
H14E C14A H14F . . 109.5 ?
C12A C16A H16D . . 109.5 ?
C12A C16A H16E . . 109.5 ?
C12A C16A H16F . . 109.5 ?
H16D C16A H16E . . 109.5 ?
H16D C16A H16F . . 109.5 ?
H16E C16A H16F . . 109.5 ?
C12A C15A H15D . . 109.5 ?
C12A C15A H15E . . 109.5 ?
C12A C15A H15F . . 109.5 ?
H15D C15A H15E . . 109.5 ?
H15D C15A H15F . . 109.5 ?
H15E C15A H15F . . 109.5 ?
C11A C13A H13D . . 109.5 ?
C11A C13A H13E . . 109.5 ?
C11A C13A H13F . . 109.5 ?
H13D C13A H13E . . 109.5 ?
H13D C13A H13F . . 109.5 ?
H13E C13A H13F . . 109.5 ?

loop_
_geom_bond_atom_site_label_1
_geom_bond_atom_site_label_2
_geom_bond_site_symmetry_2
_geom_bond_distance
_geom_bond_publ_flag
S1 O1 . 1.5620(16) ?
S1 O3 . 1.412(2) ?
S1 O2 . 1.409(2) ?
S1 C10 . 1.830(2) ?
Si1 C1 . 1.9080(18) ?
Si1 C8 . 1.865(2) ?
Si1 C7 . 1.853(3) ?
Si1 C9 . 1.864(2) ?
O5B B1 . 1.373(3) ?
O5B C12B . 1.468(3) ?
O4B B1 . 1.368(3) ?
O4B C11B . 1.475(3) ?
O1 C2 . 1.443(2) ?
F2 C10 . 1.305(3) ?
F3 C10 . 1.298(3) ?
C6 H6 . 0.9500 ?
C6 C5 . 1.400(2) ?
C6 C1 . 1.404(2) ?
C5 C4 . 1.394(3) ?
C5 B1 . 1.559(3) ?
C1 C2 . 1.380(3) ?
C2 C3 . 1.382(3) ?
C4 H4 . 0.9500 ?
C4 C3 . 1.384(3) ?
F1 C10 . 1.290(3) ?
C3 H3 . 0.9500 ?
B1 O4A . 1.26(2) ?
B1 O5A . 1.32(2) ?
C8 H8A . 0.9800 ?
C8 H8B . 0.9800 ?
C8 H8C . 0.9800 ?
C7 H7A . 0.9800 ?
C7 H7B . 0.9800 ?
C7 H7C . 0.9800 ?
C11B C12B . 1.555(3) ?
C11B C14B . 1.526(4) ?
C11B C13B . 1.514(4) ?
C9 H9A . 0.9800 ?
C9 H9B . 0.9800 ?
C9 H9C . 0.9800 ?
C12B C16B . 1.515(4) ?
C12B C15B . 1.527(4) ?
C16B H16A . 0.9800 ?
C16B H16B . 0.9800 ?
C16B H16C . 0.9800 ?
C14B H14A . 0.9800 ?
C14B H14B . 0.9800 ?
C14B H14C . 0.9800 ?
C13B H13A . 0.9800 ?
C13B H13B . 0.9800 ?
C13B H13C . 0.9800 ?
C15B H15A . 0.9800 ?
C15B H15B . 0.9800 ?
C15B H15C . 0.9800 ?
O4A C11A . 1.42(2) ?
O5A C12A . 1.43(2) ?
C12A C11A . 1.57(2) ?
C12A C16A . 1.51(3) ?
C12A C15A . 1.46(3) ?
C11A C14A . 1.51(3) ?
C11A C13A . 1.45(3) ?
C14A H14D . 0.9800 ?
C14A H14E . 0.9800 ?
C14A H14F . 0.9800 ?
C16A H16D . 0.9800 ?
C16A H16E . 0.9800 ?
C16A H16F . 0.9800 ?
C15A H15D . 0.9800 ?
C15A H15E . 0.9800 ?
C15A H15F . 0.9800 ?
C13A H13D . 0.9800 ?
C13A H13E . 0.9800 ?
C13A H13F . 0.9800 ?

loop_
_geom_torsion_atom_site_label_1
_geom_torsion_atom_site_label_2
_geom_torsion_atom_site_label_3
_geom_torsion_atom_site_label_4
_geom_torsion_site_symmetry_1
_geom_torsion_site_symmetry_2
_geom_torsion_site_symmetry_3
_geom_torsion_site_symmetry_4
_geom_torsion
_geom_torsion_publ_flag
S1 O1 C2 C1 . . . . 113.56(17) ?
S1 O1 C2 C3 . . . . -70.1(2) ?
Si1 C1 C2 O1 . . . . -2.0(2) ?
Si1 C1 C2 C3 . . . . -178.15(16) ?
O4B C11B C12B O5B . . . . 31.0(3) ?
O4B C11B C12B C16B . . . . 149.4(3) ?
O4B C11B C12B C15B . . . . -82.0(2) ?
O1 S1 C10 F2 . . . . -179.84(18) ?
O1 S1 C10 F3 . . . . -60.9(2) ?
O1 S1 C10 F1 . . . . 60.2(2) ?
O1 C2 C3 C4 . . . . -176.13(18) ?
O3 S1 O1 C2 . . . . -1.04(19) ?
O3 S1 C10 F2 . . . . -63.3(2) ?
O3 S1 C10 F3 . . . . 55.7(2) ?
O3 S1 C10 F1 . . . . 176.8(2) ?
C6 C5 C4 C3 . . . . 0.5(3) ?
C6 C5 B1 O5B . . . . 168.2(2) ?
C6 C5 B1 O4B . . . . -11.9(3) ?
C6 C5 B1 O4A . . . . 9.0(16) ?
C6 C5 B1 O5A . . . . -174.2(17) ?
C6 C1 C2 O1 . . . . 176.92(16) ?
C6 C1 C2 C3 . . . . 0.8(3) ?
C5 C6 C1 Si1 . . . . 178.10(13) ?
C5 C6 C1 C2 . . . . -0.9(3) ?
C5 C4 C3 C2 . . . . -0.6(3) ?
C5 B1 O4A C11A . . . . 169.2(14) ?
C5 B1 O5A C12A . . . . 170.6(14) ?
C1 C6 C5 C4 . . . . 0.3(3) ?
C1 C6 C5 B1 . . . . -179.04(16) ?
C1 C2 C3 C4 . . . . -0.1(3) ?
C4 C5 B1 O5B . . . . -11.1(3) ?
C4 C5 B1 O4B . . . . 168.8(2) ?
C4 C5 B1 O4A . . . . -170.3(16) ?
C4 C5 B1 O5A . . . . 6.5(17) ?
O2 S1 O1 C2 . . . . -138.38(17) ?
O2 S1 C10 F2 . . . . 68.6(2) ?
O2 S1 C10 F3 . . . . -172.4(2) ?
O2 S1 C10 F1 . . . . -51.3(2) ?
B1 O5B C12B C11B . . . . -26.2(3) ?
B1 O5B C12B C16B . . . . -148.4(3) ?
B1 O5B C12B C15B . . . . 92.0(3) ?
B1 O4B C11B C12B . . . . -24.8(3) ?
B1 O4B C11B C14B . . . . -146.5(3) ?
B1 O4B C11B C13B . . . . 93.8(2) ?
B1 C5 C4 C3 . . . . 179.85(18) ?
B1 O4A C11A C12A . . . . 22(3) ?
B1 O4A C11A C14A . . . . -100(2) ?
B1 O4A C11A C13A . . . . 137(2) ?
B1 O5A C12A C11A . . . . 24(3) ?
B1 O5A C12A C16A . . . . -100(2) ?
B1 O5A C12A C15A . . . . 137(2) ?
C11B O4B B1 O5B . . . . 9.3(3) ?
C11B O4B B1 C5 . . . . -170.63(19) ?
C12B O5B B1 O4B . . . . 11.8(3) ?
C12B O5B B1 C5 . . . . -168.3(2) ?
C10 S1 O1 C2 . . . . 111.90(16) ?
C14B C11B C12B O5B . . . . 148.4(3) ?
C14B C11B C12B C16B . . . . -93.2(4) ?
C14B C11B C12B C15B . . . . 35.4(3) ?
C13B C11B C12B O5B . . . . -83.0(2) ?
C13B C11B C12B C16B . . . . 35.3(3) ?
C13B C11B C12B C15B . . . . 163.9(2) ?
O4A B1 O5A C12A . . . . -12(3) ?
O5A B1 O4A C11A . . . . -8(3) ?
O5A C12A C11A O4A . . . . -24(2) ?
O5A C12A C11A C14A . . . . 86(2) ?
O5A C12A C11A C13A . . . . -139(2) ?
C16A C12A C11A O4A . . . . 91(2) ?
C16A C12A C11A C14A . . . . -159(2) ?
C16A C12A C11A C13A . . . . -24(3) ?
C15A C12A C11A O4A . . . . -137(2) ?
C15A C12A C11A C14A . . . . -27(3) ?
C15A C12A C11A C13A . . . . 108(3) ?
